data_4122154
loop_
_publ_author_name
'Roberts, Derrick A.'
'Castilla, Ana M.'
'Ronson, Tanya K.'
'Nitschke, Jonathan R.'

_publ_section_title
;
 Post-assembly Modification of Kinetically Metastable Fe(II)2L3 Triple
 Helicates.
;
_journal_issue 23
_journal_name_full 'Journal of the American Chemical Society'
_journal_page_first 8201
_journal_page_last 8204
_journal_paper_doi 10.1021/ja5042397
_journal_volume 136
_journal_year 2014
_chemical_formula_moiety 'C90 H66 Fe2 N24, 4(C F3 O3 S), 2(C2 H3 N)'
_chemical_formula_sum 'C98 H72 F12 Fe2 N26 O12 S4'
_chemical_formula_weight 2273.75
_chemical_name_systematic
;
 ?
;
_space_group_crystal_system orthorhombic
_space_group_IT_number 56
_space_group_name_Hall '-P 2ab 2ac'
_space_group_name_H-M_alt 'P c c n'
_symmetry_space_group_name_Hall '-P 2ab 2ac'
_symmetry_space_group_name_H-M 'P c c n'
_atom_sites_solution_hydrogens geom
_audit_creation_method SHELXL-2013
_cell_angle_alpha 90
_cell_angle_beta 90
_cell_angle_gamma 90
_cell_formula_units_Z 8
_cell_length_a 30.401(2)
_cell_length_b 34.672(2)
_cell_length_c 21.1517(14)
_cell_measurement_reflns_used 9767
_cell_measurement_temperature 100(2)
_cell_measurement_theta_max 42.223
_cell_measurement_theta_min 4.467
_cell_volume 22295(2)
_computing_cell_refinement
;
CrystalClear-SM Expert 2.0 r5 (Rigaku, 2010)
;
_computing_data_collection
;
CrystalClear-SM Expert 2.0 r5 (Rigaku, 2010)
;
_computing_data_reduction
;
CrystalClear-SM Expert 2.0 r5 (Rigaku, 2010)
;
_computing_structure_refinement 'SHELXL-2013 (Sheldrick, 2013)'
_computing_structure_solution 'SUPERFLIP (Palatinus & Chapuis, 2007)'
_diffrn_ambient_temperature 100(2)
_diffrn_detector_area_resol_mean 0
_diffrn_measured_fraction_theta_full 0.997
_diffrn_measured_fraction_theta_max 0.997
_diffrn_measurement_device_type 'Rigaku Saturn 724+ detector on Crystal Logic diffractometer'
_diffrn_measurement_method '\w  scans'
_diffrn_radiation_monochromator 'silicon double crystal'
_diffrn_radiation_source 'Diamond beamline I19'
_diffrn_radiation_type synchrotron
_diffrn_radiation_wavelength 0.6889
_diffrn_reflns_av_R_equivalents 0.0950
_diffrn_reflns_av_unetI/netI 0.0562
_diffrn_reflns_Laue_measured_fraction_full 0.997
_diffrn_reflns_Laue_measured_fraction_max 0.997
_diffrn_reflns_limit_h_max 30
_diffrn_reflns_limit_h_min -30
_diffrn_reflns_limit_k_max 34
_diffrn_reflns_limit_k_min -34
_diffrn_reflns_limit_l_max 20
_diffrn_reflns_limit_l_min -21
_diffrn_reflns_number 147206
_diffrn_reflns_point_group_measured_fraction_full 0.997
_diffrn_reflns_point_group_measured_fraction_max 0.997
_diffrn_reflns_theta_full 20.150
_diffrn_reflns_theta_max 20.148
_diffrn_reflns_theta_min 0.863
_exptl_absorpt_coefficient_mu 0.360
_exptl_absorpt_correction_T_max 0.7446
_exptl_absorpt_correction_T_min 0.5792
_exptl_absorpt_correction_type multi-scan
_exptl_absorpt_process_details SADABS
_exptl_crystal_colour purple
_exptl_crystal_density_diffrn 1.355
_exptl_crystal_description block
_exptl_crystal_F_000 9296
_exptl_crystal_size_max 0.020
_exptl_crystal_size_mid 0.005
_exptl_crystal_size_min 0.005
_refine_diff_density_max 0.785
_refine_diff_density_min -0.506
_refine_diff_density_rms 0.100
_refine_ls_extinction_method none
_refine_ls_goodness_of_fit_ref 1.051
_refine_ls_hydrogen_treatment constr
_refine_ls_matrix_type full
_refine_ls_number_parameters 1258
_refine_ls_number_reflns 11652
_refine_ls_number_restraints 1449
_refine_ls_restrained_S_all 1.047
_refine_ls_R_factor_all 0.1337
_refine_ls_R_factor_gt 0.1185
_refine_ls_shift/su_max 0.000
_refine_ls_shift/su_mean 0.000
_refine_ls_structure_factor_coef Fsqd
_refine_ls_weighting_details
;
 w=1/[\s^2^(Fo^2^)+(0.2000P)^2^+60.0000P]
 where P=(Fo^2^+2Fc^2^)/3
;
_refine_ls_weighting_scheme calc
_refine_ls_wR_factor_gt 0.3238
_refine_ls_wR_factor_ref 0.3397
_reflns_Friedel_coverage 0.000
_reflns_number_gt 9090
_reflns_number_total 11652
_reflns_threshold_expression 'I > 2\s(I)'
_cod_data_source_file ja5042397_si_001.cif
_cod_data_source_block dr174_sq_d
_cod_original_cell_volume 22295(3)
_cod_database_code 4122154
_shelx_space_group_comment
;
The symmetry employed for this shelxl refinement is uniquely defined
by the following loop, which should always be used as a source of
symmetry information in preference to the above space-group names.
They are only intended as comments.
;
_shelx_estimated_absorpt_t_min 0.992
_shelx_estimated_absorpt_t_max 0.998
_shelxl_version_number 2013-2

loop_
_space_group_symop_operation_xyz
'x, y, z'
'-x+1/2, -y+1/2, z'
'-x, y+1/2, -z+1/2'
'x+1/2, -y, -z+1/2'
'-x, -y, -z'
'x-1/2, y-1/2, -z'
'x, -y-1/2, z-1/2'
'-x-1/2, y, z-1/2'

loop_
_atom_site_label
_atom_site_type_symbol
_atom_site_fract_x
_atom_site_fract_y
_atom_site_fract_z
_atom_site_U_iso_or_equiv
_atom_site_adp_type
_atom_site_occupancy
_atom_site_site_symmetry_order
_atom_site_calc_flag
_atom_site_refinement_flags_posn
_atom_site_refinement_flags_adp
_atom_site_refinement_flags_occupancy
_atom_site_disorder_assembly
_atom_site_disorder_group
Fe1 Fe 0.25521(4) 0.44236(4) 0.08531(7) 0.0852(5) Uani 1 1 d . . . . .
Fe2 Fe 0.58296(4) 0.29496(4) 0.18362(7) 0.0893(5) Uani 1 1 d . . . . .
N1 N 0.1993(3) 0.4138(3) 0.0796(4) 0.100(2) Uani 1 1 d . U . . .
N2 N 0.2752(2) 0.39714(19) 0.0362(3) 0.0734(17) Uani 1 1 d . U . . .
N3 N 0.5776(2) 0.3372(2) 0.1207(3) 0.0798(18) Uani 1 1 d . U . . .
N4 N 0.6365(3) 0.3253(2) 0.2062(4) 0.098(2) Uani 1 1 d . U . . .
N5 N 0.4455(2) 0.3645(2) -0.0595(3) 0.0824(18) Uani 1 1 d . U . . .
N6 N 0.4805(4) 0.3429(3) -0.3186(5) 0.134(3) Uiso 1 1 d D U . . .
N7 N 0.4515(6) 0.3264(6) -0.3439(9) 0.127(7) Uiso 0.543(16) 1 d D U P A 1
N8 N 0.4229(7) 0.3124(7) -0.3707(11) 0.155(8) Uiso 0.543(16) 1 d D U P A 1
N7' N 0.5156(6) 0.3487(6) -0.3471(10) 0.114(7) Uiso 0.457(16) 1 d D U P A 2
N8' N 0.5490(7) 0.3491(7) -0.3702(11) 0.126(8) Uiso 0.457(16) 1 d D U P A 2
N9 N 0.2286(3) 0.4822(2) 0.1411(4) 0.094(2) Uani 1 1 d . U . . .
N10 N 0.2672(2) 0.4172(2) 0.1689(4) 0.0830(19) Uani 1 1 d . U . . .
N11 N 0.5321(2) 0.2642(2) 0.1521(4) 0.0814(19) Uani 1 1 d . U . . .
N12 N 0.6141(3) 0.2635(2) 0.1196(4) 0.099(2) Uani 1 1 d . U . . .
N13 N 0.3542(2) 0.2781(2) 0.2262(4) 0.091(2) Uani 1 1 d . U . . .
N14 N 0.2802(4) 0.1666(4) 0.3852(6) 0.145(4) Uani 1 1 d D U . . .
N16 N 0.2588(7) 0.1046(5) 0.3550(9) 0.166(6) Uiso 0.708(15) 1 d D U P B 1
N15 N 0.2746(7) 0.1343(6) 0.3607(9) 0.157(5) Uiso 0.708(15) 1 d D U P B 1
N15' N 0.2496(11) 0.1458(13) 0.3667(18) 0.159(6) Uiso 0.292(15) 1 d D U P B 2
N16' N 0.2174(10) 0.1289(12) 0.368(2) 0.173(7) Uiso 0.292(15) 1 d D U P B 2
N17 N 0.2434(3) 0.4717(2) 0.0073(4) 0.098(2) Uani 1 1 d . U . . .
N18 N 0.3105(3) 0.4724(2) 0.0814(4) 0.0810(18) Uani 1 1 d . U . . .
N19 N 0.5506(2) 0.3215(2) 0.2522(4) 0.0826(19) Uani 1 1 d . U . . .
N20 N 0.5919(3) 0.2565(3) 0.2509(4) 0.103(2) Uani 1 1 d . U . . .
N21 N 0.4568(3) 0.4623(2) 0.2459(4) 0.0876(18) Uani 1 1 d . U . . .
N22 N 0.5041(5) 0.5815(4) 0.4192(7) 0.162(4) Uiso 1 1 d D U . . .
N24 N 0.5369(12) 0.5684(11) 0.5169(12) 0.175(5) Uiso 0.369(12) 1 d D U P C 2
N23 N 0.5256(12) 0.5695(11) 0.4655(13) 0.175(5) Uiso 0.369(12) 1 d D U P C 2
N23' N 0.4808(8) 0.6118(6) 0.4240(11) 0.175(5) Uiso 0.631(12) 1 d D U P C 1
N24' N 0.4603(8) 0.6396(7) 0.4252(12) 0.175(5) Uiso 0.631(12) 1 d D U P C 1
C1 C 0.1600(4) 0.4238(4) 0.1010(7) 0.135(4) Uani 1 1 d . U . . .
H1 H 0.1572 0.4475 0.1231 0.162 Uiso 1 1 calc R U . . .
C2 C 0.1213(4) 0.4003(5) 0.0925(8) 0.160(5) Uani 1 1 d . U . . .
H2 H 0.0934 0.4088 0.1075 0.191 Uiso 1 1 calc R U . . .
C3 C 0.1257(4) 0.3655(5) 0.0622(7) 0.149(5) Uani 1 1 d . U . . .
H3 H 0.1013 0.3488 0.0568 0.179 Uiso 1 1 calc R U . . .
C4 C 0.1657(4) 0.3561(4) 0.0407(6) 0.116(3) Uani 1 1 d . U . . .
H4 H 0.1693 0.3325 0.0183 0.139 Uiso 1 1 calc R U . . .
C5 C 0.2016(3) 0.3796(3) 0.0500(5) 0.091(2) Uani 1 1 d . U . . .
C6 C 0.2463(3) 0.3707(3) 0.0263(4) 0.081(2) Uani 1 1 d . U . . .
H6 H 0.2531 0.3472 0.0055 0.097 Uiso 1 1 calc R U . . .
C7 C 0.3191(3) 0.3897(2) 0.0124(4) 0.0708(19) Uani 1 1 d . U . . .
C8 C 0.3366(3) 0.4110(2) -0.0363(4) 0.078(2) Uani 1 1 d . U . . .
H8 H 0.3199 0.4316 -0.0536 0.093 Uiso 1 1 calc R U . . .
C9 C 0.3780(3) 0.4033(2) -0.0607(4) 0.076(2) Uani 1 1 d . U . . .
H9 H 0.3898 0.4189 -0.0936 0.091 Uiso 1 1 calc R U . . .
C10 C 0.4022(3) 0.3725(2) -0.0368(4) 0.076(2) Uani 1 1 d . U . . .
C11 C 0.3835(3) 0.3497(3) 0.0090(5) 0.098(3) Uani 1 1 d . U . . .
H11 H 0.3989 0.3276 0.0234 0.118 Uiso 1 1 calc R U . . .
C12 C 0.3429(3) 0.3582(3) 0.0346(5) 0.089(3) Uani 1 1 d . U . . .
H12 H 0.3312 0.3425 0.0673 0.107 Uiso 1 1 calc R U . . .
C13 C 0.4785(3) 0.3572(2) -0.0150(4) 0.0728(19) Uani 1 1 d . U . . .
C14 C 0.5073(3) 0.3255(3) -0.0198(4) 0.081(2) Uani 1 1 d . U . . .
H14 H 0.5046 0.3085 -0.0548 0.097 Uiso 1 1 calc R U . . .
C15 C 0.5387(3) 0.3187(3) 0.0238(4) 0.080(2) Uani 1 1 d . U . . .
H15 H 0.5577 0.2972 0.0193 0.096 Uiso 1 1 calc R U . . .
C16 C 0.5432(3) 0.3433(3) 0.0757(4) 0.076(2) Uani 1 1 d . U . . .
C17 C 0.5157(3) 0.3753(3) 0.0811(5) 0.087(2) Uani 1 1 d . U . . .
H17 H 0.5192 0.3927 0.1155 0.105 Uiso 1 1 calc R U . . .
C18 C 0.4832(3) 0.3817(3) 0.0361(5) 0.089(2) Uani 1 1 d . U . . .
H18 H 0.4640 0.4031 0.0406 0.107 Uiso 1 1 calc R U . . .
C19 C 0.6084(3) 0.3617(3) 0.1226(4) 0.083(2) Uani 1 1 d . U . . .
H19 H 0.6092 0.3826 0.0935 0.100 Uiso 1 1 calc R U . . .
C20 C 0.6419(3) 0.3573(3) 0.1692(5) 0.090(2) Uani 1 1 d . U . . .
C21 C 0.6784(4) 0.3813(3) 0.1789(6) 0.108(3) Uani 1 1 d . U . . .
H21 H 0.6831 0.4030 0.1522 0.130 Uiso 1 1 calc R U . . .
C22 C 0.7071(4) 0.3737(3) 0.2265(7) 0.121(3) Uani 1 1 d . U . . .
H22 H 0.7319 0.3899 0.2329 0.145 Uiso 1 1 calc R U . . .
C23 C 0.7005(4) 0.3429(4) 0.2650(7) 0.126(4) Uani 1 1 d . U . . .
H23 H 0.7193 0.3386 0.3002 0.152 Uiso 1 1 calc R U . . .
C24 C 0.6653(4) 0.3173(3) 0.2524(6) 0.113(3) Uani 1 1 d . U . . .
H24 H 0.6621 0.2944 0.2767 0.136 Uiso 1 1 calc R U . . .
C25 C 0.45424(19) 0.35934(17) -0.1246(2) 0.079(2) Uani 1 1 d G U . . .
C26 C 0.42088(16) 0.34776(18) -0.1654(3) 0.088(2) Uani 1 1 d G U . . .
H26 H 0.3921 0.3433 -0.1495 0.105 Uiso 1 1 calc R U . . .
C27 C 0.4296(2) 0.3427(2) -0.2293(3) 0.104(3) Uani 1 1 d G U . . .
H27 H 0.4068 0.3348 -0.2572 0.125 Uiso 1 1 calc R U . . .
C28 C 0.4718(2) 0.3492(2) -0.2526(2) 0.105(3) Uani 1 1 d G U . . .
C29 C 0.50513(18) 0.3608(2) -0.2118(3) 0.104(3) Uani 1 1 d G U . . .
H29 H 0.5339 0.3652 -0.2277 0.125 Uiso 1 1 calc R U . . .
C30 C 0.49636(17) 0.36584(19) -0.1479(3) 0.095(3) Uani 1 1 d G U . . .
H30 H 0.5192 0.3738 -0.1200 0.114 Uiso 1 1 calc R U . . .
C31 C 0.2099(4) 0.5153(3) 0.1239(6) 0.111(3) Uani 1 1 d . U . . .
H31 H 0.2118 0.5237 0.0812 0.133 Uiso 1 1 calc R U . . .
C32 C 0.1875(4) 0.5380(4) 0.1687(7) 0.127(4) Uani 1 1 d . U . . .
H32 H 0.1742 0.5616 0.1560 0.152 Uiso 1 1 calc R U . . .
C33 C 0.1848(4) 0.5267(4) 0.2284(7) 0.127(4) Uani 1 1 d . U . . .
H33 H 0.1685 0.5418 0.2577 0.153 Uiso 1 1 calc R U . . .
C34 C 0.2056(4) 0.4932(3) 0.2486(6) 0.118(3) Uani 1 1 d . U . . .
H34 H 0.2051 0.4855 0.2917 0.141 Uiso 1 1 calc R U . . .
C35 C 0.2273(3) 0.4712(3) 0.2024(6) 0.096(3) Uani 1 1 d . U . . .
C36 C 0.2495(3) 0.4353(3) 0.2142(5) 0.090(2) Uani 1 1 d . U . . .
H36 H 0.2509 0.4252 0.2559 0.108 Uiso 1 1 calc R U . . .
C37 C 0.2882(3) 0.3812(3) 0.1820(4) 0.080(2) Uani 1 1 d . U . . .
C38 C 0.3321(4) 0.3806(3) 0.1998(7) 0.129(4) Uani 1 1 d . U . . .
H38 H 0.3479 0.4042 0.2010 0.154 Uiso 1 1 calc R U . . .
C39 C 0.3530(4) 0.3478(3) 0.2153(7) 0.129(4) Uani 1 1 d . U . . .
H39 H 0.3830 0.3486 0.2281 0.155 Uiso 1 1 calc R U . . .
C40 C 0.3313(3) 0.3127(3) 0.2128(4) 0.083(2) Uani 1 1 d . U . . .
C41 C 0.2879(3) 0.3140(3) 0.1959(4) 0.085(2) Uani 1 1 d . U . . .
H41 H 0.2715 0.2906 0.1945 0.102 Uiso 1 1 calc R U . . .
C42 C 0.2671(3) 0.3484(3) 0.1807(4) 0.084(2) Uani 1 1 d . U . . .
H42 H 0.2369 0.3481 0.1691 0.101 Uiso 1 1 calc R U . . .
C43 C 0.3989(3) 0.2732(2) 0.2083(5) 0.083(2) Uani 1 1 d . U . . .
C44 C 0.4120(4) 0.2856(3) 0.1492(6) 0.115(4) Uani 1 1 d . U . . .
H44 H 0.3908 0.2959 0.1208 0.138 Uiso 1 1 calc R U . . .
C45 C 0.4568(3) 0.2832(3) 0.1303(5) 0.103(3) Uani 1 1 d . U . . .
H45 H 0.4660 0.2925 0.0902 0.124 Uiso 1 1 calc R U . . .
C46 C 0.4863(3) 0.2670(3) 0.1714(4) 0.081(2) Uani 1 1 d . U . . .
C47 C 0.4729(3) 0.2531(3) 0.2287(5) 0.088(2) Uani 1 1 d . U . . .
H47 H 0.4934 0.2406 0.2557 0.105 Uiso 1 1 calc R U . . .
C48 C 0.4293(3) 0.2573(3) 0.2473(5) 0.090(3) Uani 1 1 d . U . . .
H48 H 0.4206 0.2488 0.2882 0.108 Uiso 1 1 calc R U . . .
C49 C 0.5426(3) 0.2392(3) 0.1094(5) 0.094(3) Uani 1 1 d . U . . .
H49 H 0.5211 0.2222 0.0923 0.113 Uiso 1 1 calc R U . . .
C50 C 0.5881(3) 0.2376(3) 0.0880(5) 0.092(2) Uani 1 1 d . U . . .
C51 C 0.6018(4) 0.2149(3) 0.0399(6) 0.109(3) Uani 1 1 d . U . . .
H51 H 0.5826 0.1970 0.0201 0.130 Uiso 1 1 calc R U . . .
C52 C 0.6458(4) 0.2191(4) 0.0206(7) 0.136(4) Uani 1 1 d . U . . .
H52 H 0.6569 0.2040 -0.0133 0.163 Uiso 1 1 calc R U . . .
C53 C 0.6726(4) 0.2449(4) 0.0505(7) 0.137(4) Uani 1 1 d . U . . .
H53 H 0.7023 0.2481 0.0373 0.165 Uiso 1 1 calc R U . . .
C54 C 0.6555(4) 0.2669(4) 0.1017(6) 0.117(3) Uani 1 1 d . U . . .
H54 H 0.6742 0.2844 0.1234 0.141 Uiso 1 1 calc R U . . .
C55 C 0.3343(2) 0.24944(15) 0.2631(3) 0.083(2) Uani 1 1 d G U . . .
C56 C 0.3318(2) 0.21154(17) 0.2420(2) 0.087(2) Uani 1 1 d G U . . .
H56 H 0.3428 0.2049 0.2014 0.105 Uiso 1 1 calc R U . . .
C57 C 0.3134(2) 0.18330(14) 0.2804(3) 0.102(3) Uani 1 1 d G U . . .
H57 H 0.3117 0.1574 0.2660 0.123 Uiso 1 1 calc R U . . .
C58 C 0.2974(3) 0.1930(2) 0.3399(3) 0.116(3) Uani 1 1 d G U . . .
C59 C 0.2999(3) 0.2309(2) 0.3610(3) 0.151(5) Uani 1 1 d G U . . .
H59 H 0.2889 0.2375 0.4017 0.181 Uiso 1 1 calc R U . . .
C60 C 0.3183(3) 0.25911(17) 0.3226(3) 0.138(5) Uani 1 1 d G U . . .
H60 H 0.3200 0.2850 0.3371 0.166 Uiso 1 1 calc R U . . .
C61 C 0.2083(4) 0.4692(4) -0.0331(6) 0.119(3) Uani 1 1 d . U . . .
H61 H 0.1860 0.4505 -0.0258 0.142 Uiso 1 1 calc R U . . .
C62 C 0.2051(5) 0.4948(5) -0.0868(7) 0.136(4) Uani 1 1 d . U . . .
H62 H 0.1812 0.4928 -0.1155 0.163 Uiso 1 1 calc R U . . .
C63 C 0.2358(5) 0.5211(4) -0.0955(7) 0.131(4) Uani 1 1 d . U . . .
H63 H 0.2328 0.5393 -0.1287 0.157 Uiso 1 1 calc R U . . .
C64 C 0.2708(4) 0.5223(4) -0.0585(6) 0.118(3) Uani 1 1 d . U . . .
H64 H 0.2938 0.5400 -0.0677 0.142 Uiso 1 1 calc R U . . .
C65 C 0.2745(4) 0.4978(3) -0.0058(5) 0.097(2) Uani 1 1 d . U . . .
C66 C 0.3115(3) 0.4975(3) 0.0358(5) 0.086(2) Uani 1 1 d . U . . .
H66 H 0.3355 0.5148 0.0304 0.103 Uiso 1 1 calc R U . . .
C67 C 0.3472(3) 0.4704(2) 0.1235(4) 0.076(2) Uani 1 1 d . U . . .
C68 C 0.3444(3) 0.4849(3) 0.1844(4) 0.084(2) Uani 1 1 d . U . . .
H68 H 0.3180 0.4968 0.1983 0.101 Uiso 1 1 calc R U . . .
C69 C 0.3804(3) 0.4820(3) 0.2254(5) 0.089(2) Uani 1 1 d . U . . .
H69 H 0.3778 0.4915 0.2674 0.106 Uiso 1 1 calc R U . . .
C70 C 0.4192(3) 0.4658(2) 0.2060(5) 0.080(2) Uani 1 1 d . U . . .
C71 C 0.4222(3) 0.4526(3) 0.1436(5) 0.089(2) Uani 1 1 d . U . . .
H71 H 0.4493 0.4426 0.1283 0.107 Uiso 1 1 calc R U . . .
C72 C 0.3868(3) 0.4538(3) 0.1047(5) 0.088(2) Uani 1 1 d . U . . .
H72 H 0.3890 0.4430 0.0635 0.106 Uiso 1 1 calc R U . . .
C73 C 0.4801(3) 0.4271(3) 0.2480(4) 0.081(2) Uani 1 1 d . U . . .
C74 C 0.5262(3) 0.4262(3) 0.2472(5) 0.091(2) Uani 1 1 d . U . . .
H74 H 0.5421 0.4498 0.2471 0.109 Uiso 1 1 calc R U . . .
C75 C 0.5490(3) 0.3913(3) 0.2464(5) 0.094(3) Uani 1 1 d . U . . .
H75 H 0.5802 0.3912 0.2439 0.113 Uiso 1 1 calc R U . . .
C76 C 0.5261(3) 0.3569(3) 0.2494(4) 0.081(2) Uani 1 1 d . U . . .
C77 C 0.4819(3) 0.3581(3) 0.2501(6) 0.103(3) Uani 1 1 d . U . . .
H77 H 0.4658 0.3346 0.2496 0.124 Uiso 1 1 calc R U . . .
C78 C 0.4594(3) 0.3927(3) 0.2517(5) 0.096(3) Uani 1 1 d . U . . .
H78 H 0.4282 0.3923 0.2554 0.115 Uiso 1 1 calc R U . . .
C79 C 0.5507(3) 0.3035(3) 0.3035(5) 0.087(2) Uani 1 1 d . U . . .
H79 H 0.5361 0.3139 0.3394 0.104 Uiso 1 1 calc R U . . .
C80 C 0.5730(3) 0.2668(3) 0.3079(5) 0.094(3) Uani 1 1 d . U . . .
C81 C 0.5748(4) 0.2425(3) 0.3602(6) 0.113(3) Uani 1 1 d . U . . .
H81 H 0.5608 0.2501 0.3983 0.135 Uiso 1 1 calc R U . . .
C82 C 0.5959(4) 0.2089(4) 0.3576(7) 0.133(4) Uani 1 1 d . U . . .
H82 H 0.5981 0.1928 0.3939 0.160 Uiso 1 1 calc R U . . .
C83 C 0.6149(4) 0.1979(4) 0.3002(7) 0.133(4) Uani 1 1 d . U . . .
H83 H 0.6302 0.1741 0.2972 0.159 Uiso 1 1 calc R U . . .
C84 C 0.6115(4) 0.2220(4) 0.2467(6) 0.120(3) Uani 1 1 d . U . . .
H84 H 0.6232 0.2137 0.2073 0.144 Uiso 1 1 calc R U . . .
C85 C 0.4689(3) 0.49277(17) 0.2900(3) 0.102(3) Uani 1 1 d G U . . .
C86 C 0.4576(3) 0.53083(19) 0.2772(3) 0.106(3) Uani 1 1 d G U . . .
H86 H 0.4422 0.5370 0.2394 0.127 Uiso 1 1 calc R U . . .
C87 C 0.4689(3) 0.55984(16) 0.3195(4) 0.121(4) Uani 1 1 d G U . . .
H87 H 0.4612 0.5858 0.3107 0.146 Uiso 1 1 calc R U . . .
C88 C 0.4915(3) 0.5508(2) 0.3747(3) 0.126(4) Uani 1 1 d G U . . .
C89 C 0.5027(4) 0.5127(3) 0.3875(3) 0.178(6) Uani 1 1 d G U . . .
H89 H 0.5182 0.5066 0.4253 0.213 Uiso 1 1 calc R U . . .
C90 C 0.4914(4) 0.48373(18) 0.3452(4) 0.157(5) Uani 1 1 d G U . . .
H90 H 0.4991 0.4577 0.3540 0.189 Uiso 1 1 calc R U . . .
S1 S 0.47194(12) 0.29771(12) 0.45894(17) 0.1312(11) Uani 1 1 d D U . . .
C201 C 0.4197(4) 0.2660(4) 0.4580(6) 0.135(3) Uani 1 1 d D U . . .
O1 O 0.5061(3) 0.2700(3) 0.4712(5) 0.154(3) Uani 1 1 d D U . . .
O2 O 0.4735(4) 0.3142(4) 0.3983(5) 0.202(5) Uani 1 1 d D U . . .
O3 O 0.4649(3) 0.3231(3) 0.5108(5) 0.152(3) Uani 1 1 d D U . . .
F21 F 0.4140(4) 0.2511(3) 0.5130(5) 0.194(4) Uani 1 1 d D U . . .
F22 F 0.3873(3) 0.2891(3) 0.4449(5) 0.165(3) Uani 1 1 d D U . . .
F23 F 0.4239(4) 0.2383(3) 0.4172(5) 0.202(4) Uani 1 1 d D U . . .
S2 S 0.60984(10) 0.47695(7) 0.10686(13) 0.0987(8) Uani 1 1 d D U . . .
C102 C 0.5549(4) 0.4963(3) 0.0811(6) 0.120(3) Uani 1 1 d D U . . .
O4 O 0.6235(3) 0.4522(2) 0.0556(3) 0.116(2) Uani 1 1 d D U . . .
O5 O 0.6368(2) 0.51147(18) 0.1124(3) 0.106(2) Uani 1 1 d D U . . .
O6 O 0.6027(3) 0.4566(2) 0.1637(3) 0.118(2) Uani 1 1 d D U . . .
F4 F 0.5601(3) 0.5150(2) 0.0278(4) 0.159(3) Uani 1 1 d D U . . .
F5 F 0.5283(2) 0.4665(2) 0.0735(4) 0.160(3) Uani 1 1 d D U . . .
F6 F 0.5393(3) 0.5202(3) 0.1238(5) 0.167(3) Uani 1 1 d D U . . .
S4 S 0.3388(3) 0.5830(3) 0.2776(5) 0.099(2) Uani 0.3 1 d D U P D 1
C104 C 0.3296(8) 0.6302(6) 0.3248(10) 0.110(3) Uiso 0.3 1 d D U P D 1
O10 O 0.3707(7) 0.5907(7) 0.2284(9) 0.095(4) Uiso 0.3 1 d D U P D 1
O11 O 0.2963(6) 0.5684(6) 0.2584(10) 0.094(4) Uiso 0.3 1 d D U P D 1
O12 O 0.3536(7) 0.5553(6) 0.3229(9) 0.106(4) Uiso 0.3 1 d D U P D 1
F10 F 0.3122(7) 0.6555(5) 0.2862(10) 0.119(4) Uiso 0.3 1 d D U P D 1
F11 F 0.3048(8) 0.6268(7) 0.3760(10) 0.133(5) Uiso 0.3 1 d D U P D 1
F12 F 0.3684(6) 0.6417(7) 0.3446(10) 0.127(5) Uiso 0.3 1 d D U P D 1
S4' S 0.3330(4) 0.5921(4) 0.2504(6) 0.091(2) Uani 0.2 1 d D U P E 2
O12' O 0.3117(10) 0.5595(7) 0.2755(14) 0.094(4) Uiso 0.2 1 d D U P E 2
O11' O 0.3090(9) 0.6231(7) 0.2192(13) 0.101(5) Uiso 0.2 1 d D U P E 2
O10' O 0.3807(7) 0.5958(10) 0.2468(14) 0.093(4) Uiso 0.2 1 d D U P E 2
C204 C 0.3310(9) 0.6233(8) 0.3378(11) 0.109(3) Uiso 0.2 1 d D U P E 2
F10' F 0.3222(11) 0.6602(7) 0.3254(15) 0.127(5) Uiso 0.2 1 d D U P E 2
F11' F 0.2969(9) 0.6095(9) 0.3684(13) 0.123(6) Uiso 0.2 1 d D U P E 2
F12' F 0.3664(9) 0.6180(10) 0.3706(14) 0.132(5) Uiso 0.2 1 d D U P E 2
N1S N 0.3856(8) 0.6251(7) 0.0465(10) 0.247(8) Uiso 1 1 d . U . F 1
C1S C 0.4031(7) 0.5940(7) 0.0663(10) 0.189(7) Uiso 1 1 d . U . F 1
C2S C 0.4214(7) 0.5584(6) 0.0921(10) 0.204(8) Uiso 1 1 d . U . F 1
H2S1 H 0.4028 0.5493 0.1269 0.306 Uiso 1 1 calc R U . F 1
H2S2 H 0.4512 0.5634 0.1080 0.306 Uiso 1 1 calc R U . F 1
H2S3 H 0.4225 0.5387 0.0589 0.306 Uiso 1 1 calc R U . F 1
N2S N 0.6553(9) 0.5927(8) 0.2547(12) 0.274(10) Uiso 1 1 d . U . G 1
C4S C 0.5850(6) 0.5537(5) 0.2470(8) 0.164(6) Uiso 1 1 d . U . G 1
H4S1 H 0.5610 0.5720 0.2393 0.245 Uiso 1 1 calc R U . G 1
H4S2 H 0.5797 0.5401 0.2869 0.245 Uiso 1 1 calc R U . G 1
H4S3 H 0.5863 0.5350 0.2123 0.245 Uiso 1 1 calc R U . G 1
C3S C 0.6233(8) 0.5729(6) 0.2505(10) 0.189(7) Uiso 1 1 d . U . G 1
S3 S 0.2242(2) 0.25778(16) 0.0449(3) 0.1305(17) Uani 0.5 1 d . U P H -1
O9 O 0.2118(3) 0.2783(3) 0.0996(4) 0.154(3) Uiso 0.5 1 d . U P H -1
O8 O 0.1958(4) 0.2239(3) 0.0454(5) 0.178(3) Uiso 0.5 1 d . U P H -1
O7 O 0.2161(3) 0.2793(3) -0.0097(5) 0.174(3) Uiso 0.5 1 d . U P H -1
C103 C 0.2242(2) 0.25778(16) 0.0449(3) 0.1305(17) Uani 0.5 1 d . U P I -2
F9 F 0.2118(3) 0.2783(3) 0.0996(4) 0.154(3) Uiso 0.5 1 d . U P I -2
F8 F 0.1958(4) 0.2239(3) 0.0454(5) 0.178(3) Uiso 0.5 1 d . U P I -2
F7 F 0.2161(3) 0.2793(3) -0.0097(5) 0.174(3) Uiso 0.5 1 d . U P I -2

loop_
_atom_site_aniso_label
_atom_site_aniso_U_11
_atom_site_aniso_U_22
_atom_site_aniso_U_33
_atom_site_aniso_U_23
_atom_site_aniso_U_13
_atom_site_aniso_U_12
Fe1 0.0777(9) 0.0809(9) 0.0969(10) -0.0122(7) -0.0009(7) 0.0096(6)
Fe2 0.0712(9) 0.0957(10) 0.1009(10) 0.0231(7) 0.0100(7) 0.0027(7)
N1 0.076(4) 0.117(6) 0.107(6) -0.027(5) -0.008(4) 0.016(4)
N2 0.082(4) 0.066(4) 0.072(4) -0.003(3) -0.002(3) 0.004(3)
N3 0.065(4) 0.085(5) 0.089(5) 0.012(4) 0.012(3) 0.000(3)
N4 0.080(5) 0.104(5) 0.109(6) 0.022(4) 0.008(4) 0.005(4)
N5 0.077(4) 0.092(5) 0.078(4) 0.024(4) 0.008(3) -0.005(3)
N9 0.082(5) 0.084(5) 0.118(5) -0.019(4) 0.003(5) 0.012(4)
N10 0.075(4) 0.077(4) 0.097(5) -0.009(4) 0.014(4) -0.009(3)
N11 0.071(4) 0.076(4) 0.098(5) 0.027(4) 0.007(3) -0.005(3)
N12 0.089(5) 0.095(5) 0.113(6) 0.025(4) 0.023(4) 0.005(4)
N13 0.073(4) 0.081(4) 0.118(5) 0.037(4) 0.017(4) -0.008(3)
N14 0.162(9) 0.147(8) 0.127(7) 0.056(7) 0.019(7) 0.002(7)
N17 0.089(5) 0.090(5) 0.114(6) -0.009(4) -0.002(4) 0.019(4)
N18 0.089(5) 0.064(4) 0.089(4) -0.013(3) 0.005(4) 0.015(4)
N19 0.066(4) 0.092(4) 0.089(5) 0.022(4) 0.004(4) -0.006(3)
N20 0.080(5) 0.107(5) 0.121(6) 0.030(5) 0.016(5) 0.008(4)
N21 0.090(4) 0.078(4) 0.094(5) -0.005(4) 0.007(4) -0.004(4)
C1 0.092(6) 0.137(8) 0.175(10) -0.061(8) 0.012(7) 0.001(6)
C2 0.091(6) 0.182(10) 0.206(11) -0.073(9) 0.010(8) -0.005(6)
C3 0.081(6) 0.175(9) 0.191(11) -0.072(9) 0.006(7) -0.021(7)
C4 0.087(6) 0.127(8) 0.133(9) -0.035(7) 0.011(6) -0.014(5)
C5 0.080(5) 0.102(6) 0.091(6) -0.013(5) 0.000(5) -0.008(4)
C6 0.086(5) 0.084(6) 0.072(5) -0.002(4) 0.004(4) -0.008(4)
C7 0.080(5) 0.055(4) 0.078(5) 0.002(4) 0.003(4) -0.002(4)
C8 0.103(6) 0.061(5) 0.070(5) 0.005(4) 0.009(4) 0.008(4)
C9 0.100(6) 0.058(4) 0.070(5) -0.002(4) 0.015(4) 0.002(4)
C10 0.073(4) 0.076(5) 0.077(5) 0.003(4) 0.005(4) -0.004(4)
C11 0.076(5) 0.090(6) 0.128(8) 0.038(5) 0.014(5) 0.010(5)
C12 0.077(5) 0.087(6) 0.103(6) 0.039(5) 0.007(5) -0.002(4)
C13 0.061(4) 0.081(5) 0.077(5) 0.008(4) 0.017(4) -0.010(4)
C14 0.076(5) 0.085(5) 0.080(5) 0.015(4) 0.011(4) -0.004(4)
C15 0.081(5) 0.072(5) 0.087(5) 0.016(4) 0.019(4) 0.006(4)
C16 0.064(5) 0.085(5) 0.080(5) 0.023(4) 0.015(4) -0.007(4)
C17 0.078(6) 0.094(6) 0.090(6) -0.001(5) 0.010(4) 0.004(4)
C18 0.079(6) 0.099(6) 0.089(6) 0.002(4) 0.008(4) 0.012(5)
C19 0.075(5) 0.089(6) 0.085(6) 0.008(5) 0.013(4) 0.003(4)
C20 0.077(5) 0.083(6) 0.110(7) 0.007(5) 0.013(4) -0.005(4)
C21 0.089(6) 0.099(7) 0.137(8) 0.004(6) 0.000(5) -0.004(5)
C22 0.083(7) 0.102(7) 0.177(11) 0.004(7) -0.012(6) 0.002(5)
C23 0.084(7) 0.131(9) 0.164(10) 0.025(7) -0.019(7) 0.004(6)
C24 0.089(7) 0.109(7) 0.142(9) 0.023(6) -0.009(6) 0.007(5)
C25 0.086(5) 0.075(5) 0.077(4) 0.015(4) 0.007(4) -0.001(4)
C26 0.085(5) 0.076(5) 0.102(5) -0.019(5) 0.010(4) 0.006(5)
C27 0.103(6) 0.107(7) 0.102(6) -0.035(6) 0.001(5) 0.004(6)
C28 0.129(7) 0.097(7) 0.090(6) -0.002(5) 0.026(5) 0.014(6)
C29 0.095(6) 0.119(8) 0.099(6) 0.025(6) 0.028(5) 0.004(6)
C30 0.083(5) 0.114(7) 0.088(5) 0.020(5) 0.013(4) -0.003(5)
C31 0.112(8) 0.092(6) 0.130(7) -0.020(5) 0.011(6) 0.016(6)
C32 0.121(9) 0.094(7) 0.166(9) -0.036(7) 0.022(8) 0.015(6)
C33 0.121(9) 0.108(8) 0.153(8) -0.054(7) 0.029(8) 0.003(6)
C34 0.116(8) 0.106(7) 0.132(7) -0.037(6) 0.027(6) -0.011(6)
C35 0.085(6) 0.087(6) 0.117(6) -0.026(5) 0.012(6) -0.005(4)
C36 0.082(6) 0.096(6) 0.093(6) -0.006(5) 0.015(5) -0.009(4)
C37 0.067(5) 0.076(4) 0.095(6) 0.002(4) 0.009(4) -0.006(4)
C38 0.085(6) 0.083(5) 0.219(11) 0.017(7) -0.021(7) -0.019(5)
C39 0.085(6) 0.090(5) 0.214(11) 0.026(7) -0.023(7) -0.015(4)
C40 0.068(4) 0.079(4) 0.101(6) 0.020(5) 0.016(4) -0.017(4)
C41 0.072(5) 0.084(5) 0.099(6) 0.019(5) 0.007(5) -0.019(4)
C42 0.067(5) 0.082(5) 0.103(6) 0.012(5) 0.003(5) -0.012(4)
C43 0.073(4) 0.073(5) 0.104(6) 0.030(5) 0.009(4) -0.011(4)
C44 0.085(5) 0.133(8) 0.127(7) 0.071(7) 0.020(5) 0.008(6)
C45 0.076(5) 0.124(7) 0.109(7) 0.059(6) 0.014(5) 0.011(5)
C46 0.067(4) 0.079(5) 0.096(6) 0.025(4) 0.016(4) -0.005(4)
C47 0.079(5) 0.085(6) 0.099(6) 0.041(5) 0.002(4) -0.011(5)
C48 0.082(5) 0.097(6) 0.091(6) 0.031(5) 0.013(4) -0.013(5)
C49 0.094(5) 0.084(6) 0.105(7) 0.028(5) 0.025(5) 0.006(5)
C50 0.080(5) 0.083(6) 0.114(7) 0.024(5) 0.015(5) 0.006(4)
C51 0.101(6) 0.090(6) 0.135(8) 0.012(5) 0.028(6) 0.005(5)
C52 0.103(7) 0.162(11) 0.143(10) -0.021(8) 0.033(7) -0.001(7)
C53 0.096(7) 0.161(11) 0.154(11) -0.011(8) 0.036(7) -0.005(7)
C54 0.090(6) 0.131(9) 0.131(8) 0.004(6) 0.022(6) -0.018(6)
C55 0.078(5) 0.088(5) 0.083(5) 0.021(4) 0.011(4) -0.012(4)
C56 0.097(6) 0.086(5) 0.079(5) 0.016(4) -0.012(5) -0.007(5)
C57 0.111(8) 0.092(6) 0.104(6) 0.032(5) -0.025(5) -0.016(5)
C58 0.093(7) 0.128(7) 0.125(7) 0.037(6) 0.018(6) -0.022(6)
C59 0.202(13) 0.140(7) 0.111(8) 0.023(6) 0.072(9) -0.001(9)
C60 0.198(13) 0.107(7) 0.110(7) 0.001(6) 0.058(8) -0.019(8)
C61 0.112(7) 0.118(8) 0.125(8) -0.013(6) -0.021(6) 0.028(6)
C62 0.117(9) 0.160(11) 0.131(9) 0.010(8) -0.019(8) 0.040(7)
C63 0.121(9) 0.139(10) 0.134(9) 0.012(8) -0.012(7) 0.050(7)
C64 0.100(7) 0.128(8) 0.127(8) 0.024(6) 0.013(5) 0.036(6)
C65 0.100(6) 0.085(6) 0.108(6) -0.001(5) 0.003(5) 0.030(5)
C66 0.089(6) 0.065(5) 0.105(6) -0.003(4) 0.011(4) 0.008(4)
C67 0.076(5) 0.057(4) 0.096(5) -0.010(4) 0.007(4) 0.001(4)
C68 0.076(5) 0.077(5) 0.099(5) -0.014(5) 0.012(4) -0.005(4)
C69 0.080(5) 0.093(6) 0.093(6) -0.014(5) 0.018(4) -0.012(5)
C70 0.081(5) 0.058(5) 0.100(5) -0.012(4) 0.004(4) -0.007(4)
C71 0.081(5) 0.073(5) 0.115(6) -0.025(5) 0.001(4) 0.016(5)
C72 0.093(6) 0.079(5) 0.092(6) -0.022(5) -0.004(4) 0.018(5)
C73 0.077(5) 0.085(4) 0.081(5) 0.005(4) 0.002(4) -0.006(4)
C74 0.087(5) 0.082(5) 0.103(7) 0.001(5) -0.008(5) -0.017(4)
C75 0.066(5) 0.097(5) 0.119(7) 0.021(6) -0.001(5) -0.008(4)
C76 0.074(5) 0.078(4) 0.089(6) 0.007(4) 0.008(5) 0.000(4)
C77 0.069(5) 0.084(5) 0.156(9) 0.015(6) -0.011(6) -0.005(4)
C78 0.064(5) 0.087(5) 0.138(8) 0.003(6) -0.008(5) -0.002(4)
C79 0.068(5) 0.089(5) 0.104(6) 0.019(5) -0.002(5) -0.006(4)
C80 0.068(6) 0.108(6) 0.107(6) 0.035(5) 0.000(5) 0.003(5)
C81 0.094(7) 0.121(7) 0.124(7) 0.044(6) 0.011(6) 0.020(6)
C82 0.124(9) 0.135(9) 0.142(8) 0.060(8) 0.012(7) 0.039(7)
C83 0.123(9) 0.118(8) 0.157(9) 0.043(7) 0.010(8) 0.036(7)
C84 0.107(8) 0.117(8) 0.136(8) 0.035(6) 0.007(7) 0.029(6)
C85 0.116(8) 0.095(5) 0.095(6) -0.006(5) -0.006(5) -0.011(5)
C86 0.125(8) 0.089(5) 0.104(7) -0.008(5) -0.017(6) -0.008(6)
C87 0.150(10) 0.105(6) 0.110(7) -0.015(5) -0.007(6) -0.008(7)
C88 0.159(10) 0.120(6) 0.100(7) -0.029(6) -0.007(6) -0.015(7)
C89 0.267(17) 0.140(8) 0.126(10) -0.027(8) -0.067(10) 0.018(11)
C90 0.225(14) 0.108(7) 0.138(9) -0.010(6) -0.070(9) 0.012(9)
S1 0.125(3) 0.161(3) 0.107(2) -0.009(2) 0.0176(19) 0.015(2)
C201 0.127(7) 0.157(10) 0.119(8) -0.027(6) -0.015(8) -0.003(6)
O1 0.120(6) 0.176(8) 0.165(8) -0.045(6) -0.017(6) 0.031(5)
O2 0.188(10) 0.261(13) 0.156(7) 0.064(8) 0.032(7) 0.018(9)
O3 0.127(6) 0.133(6) 0.196(8) -0.061(6) 0.024(6) -0.005(5)
F21 0.217(9) 0.204(9) 0.160(6) 0.022(6) -0.011(6) -0.052(7)
F22 0.124(5) 0.180(7) 0.191(8) -0.005(6) -0.004(5) 0.006(5)
F23 0.198(9) 0.202(9) 0.206(8) -0.076(7) -0.014(7) 0.011(6)
S2 0.120(2) 0.0760(15) 0.1003(18) 0.0135(14) -0.0076(15) -0.0191(14)
C102 0.109(6) 0.126(8) 0.124(8) 0.007(6) -0.010(6) -0.026(5)
O4 0.143(6) 0.094(4) 0.110(5) 0.000(4) 0.003(4) -0.024(4)
O5 0.111(5) 0.079(4) 0.128(5) 0.016(4) 0.005(4) -0.015(3)
O6 0.145(6) 0.093(5) 0.115(5) 0.033(4) -0.007(4) -0.027(4)
F4 0.174(7) 0.145(6) 0.157(6) 0.044(5) -0.041(5) -0.024(5)
F5 0.124(5) 0.149(6) 0.207(8) 0.008(5) -0.027(5) -0.054(5)
F6 0.118(5) 0.185(7) 0.199(7) -0.045(6) -0.013(5) 0.018(5)
S4 0.097(3) 0.096(3) 0.104(3) 0.003(2) 0.006(2) 0.005(2)
S4' 0.090(4) 0.087(4) 0.097(4) 0.025(3) 0.029(3) 0.020(3)
S3 0.156(4) 0.109(4) 0.126(4) -0.007(3) -0.008(3) -0.033(3)
C103 0.156(4) 0.109(4) 0.126(4) -0.007(3) -0.008(3) -0.033(3)

loop_
_atom_type_symbol
_atom_type_description
_atom_type_scat_dispersion_real
_atom_type_scat_dispersion_imag
_atom_type_scat_source
C C 0.0034 0.0017 'International Tables Vol C Tables 4.2.6.8 and 6.1.1.4'
H H 0.0000 0.0000 'International Tables Vol C Tables 4.2.6.8 and 6.1.1.4'
N N 0.0066 0.0034 'International Tables Vol C Tables 4.2.6.8 and 6.1.1.4'
O O 0.0114 0.0062 'International Tables Vol C Tables 4.2.6.8 and 6.1.1.4'
F F 0.0180 0.0106 'International Tables Vol C Tables 4.2.6.8 and 6.1.1.4'
S S 0.1265 0.1256 'International Tables Vol C Tables 4.2.6.8 and 6.1.1.4'
Fe Fe 0.3486 0.8531 'International Tables Vol C Tables 4.2.6.8 and 6.1.1.4'

loop_
_geom_angle_atom_site_label_1
_geom_angle_atom_site_label_2
_geom_angle_atom_site_label_3
_geom_angle
N1 Fe1 N17 92.9(4)
N1 Fe1 N2 80.5(3)
N17 Fe1 N2 91.4(3)
N1 Fe1 N18 173.9(3)
N17 Fe1 N18 81.3(4)
N2 Fe1 N18 97.7(3)
N1 Fe1 N9 92.0(3)
N17 Fe1 N9 93.7(4)
N2 Fe1 N9 171.1(3)
N18 Fe1 N9 90.3(3)
N1 Fe1 N10 89.6(3)
N17 Fe1 N10 174.7(3)
N2 Fe1 N10 93.6(3)
N18 Fe1 N10 96.4(3)
N9 Fe1 N10 81.5(3)
N20 Fe2 N19 81.6(3)
N20 Fe2 N12 93.2(4)
N19 Fe2 N12 174.3(3)
N20 Fe2 N3 174.4(4)
N19 Fe2 N3 96.1(3)
N12 Fe2 N3 89.3(3)
N20 Fe2 N11 89.2(3)
N19 Fe2 N11 96.3(3)
N12 Fe2 N11 81.2(4)
N3 Fe2 N11 96.1(3)
N20 Fe2 N4 94.1(4)
N19 Fe2 N4 89.1(3)
N12 Fe2 N4 93.7(4)
N3 Fe2 N4 80.7(3)
N11 Fe2 N4 174.0(3)
C1 N1 C5 115.9(9)
C1 N1 Fe1 128.8(8)
C5 N1 Fe1 115.3(6)
C6 N2 C7 116.5(7)
C6 N2 Fe1 116.1(6)
C7 N2 Fe1 127.3(5)
C19 N3 C16 117.5(7)
C19 N3 Fe2 114.4(6)
C16 N3 Fe2 128.0(6)
C24 N4 C20 120.4(9)
C24 N4 Fe2 126.7(7)
C20 N4 Fe2 112.9(7)
C13 N5 C25 119.8(7)
C13 N5 C10 118.0(7)
C25 N5 C10 121.7(7)
N7 N6 C28 112.2(15)
N7' N6 C28 127.2(15)
N8 N7 N6 176(3)
N8' N7' N6 171(3)
C31 N9 C35 119.5(9)
C31 N9 Fe1 127.6(8)
C35 N9 Fe1 112.7(7)
C36 N10 C37 118.5(8)
C36 N10 Fe1 112.0(7)
C37 N10 Fe1 129.2(6)
C49 N11 C46 118.5(8)
C49 N11 Fe2 113.7(7)
C46 N11 Fe2 127.8(7)
C54 N12 C50 118.0(10)
C54 N12 Fe2 127.0(9)
C50 N12 Fe2 114.8(7)
C55 N13 C40 120.1(7)
C55 N13 C43 118.4(7)
C40 N13 C43 121.2(6)
N15' N14 C58 116(2)
N15 N14 C58 110.3(14)
N16 N15 N14 156(2)
N16' N15' N14 159(4)
C65 N17 C61 117.7(10)
C65 N17 Fe1 113.2(7)
C61 N17 Fe1 129.1(8)
C66 N18 C67 118.3(8)
C66 N18 Fe1 113.8(7)
C67 N18 Fe1 127.8(6)
C79 N19 C76 117.5(8)
C79 N19 Fe2 113.7(7)
C76 N19 Fe2 128.7(6)
C84 N20 C80 118.4(9)
C84 N20 Fe2 128.2(8)
C80 N20 Fe2 113.4(7)
C73 N21 C70 119.7(7)
C73 N21 C85 118.7(7)
C70 N21 C85 121.3(7)
N23 N22 C88 113(2)
N23' N22 C88 120.3(17)
N24 N23 N22 156(4)
N24' N23' N22 177(3)
N1 C1 C2 123.2(11)
N1 C1 H1 118.4
C2 C1 H1 118.4
C3 C2 C1 118.3(12)
C3 C2 H2 120.9
C1 C2 H2 120.9
C4 C3 C2 117.6(12)
C4 C3 H3 121.2
C2 C3 H3 121.2
C3 C4 C5 121.7(11)
C3 C4 H4 119.1
C5 C4 H4 119.1
N1 C5 C4 123.3(9)
N1 C5 C6 112.8(8)
C4 C5 C6 123.9(9)
N2 C6 C5 115.1(8)
N2 C6 H6 122.4
C5 C6 H6 122.4
C8 C7 C12 118.3(8)
C8 C7 N2 121.4(7)
C12 C7 N2 120.0(7)
C7 C8 C9 121.8(8)
C7 C8 H8 119.1
C9 C8 H8 119.1
C8 C9 C10 119.4(8)
C8 C9 H9 120.3
C10 C9 H9 120.3
C11 C10 C9 118.7(8)
C11 C10 N5 120.5(8)
C9 C10 N5 120.9(8)
C10 C11 C12 121.7(9)
C10 C11 H11 119.1
C12 C11 H11 119.1
C11 C12 C7 119.9(8)
C11 C12 H12 120.1
C7 C12 H12 120.1
C18 C13 N5 119.2(8)
C18 C13 C14 118.2(8)
N5 C13 C14 122.6(8)
C15 C14 C13 121.7(9)
C15 C14 H14 119.1
C13 C14 H14 119.1
C14 C15 C16 120.1(8)
C14 C15 H15 120.0
C16 C15 H15 120.0
C17 C16 C15 119.5(8)
C17 C16 N3 120.1(9)
C15 C16 N3 120.3(8)
C18 C17 C16 119.8(9)
C18 C17 H17 120.1
C16 C17 H17 120.1
C13 C18 C17 120.7(9)
C13 C18 H18 119.6
C17 C18 H18 119.6
N3 C19 C20 118.6(9)
N3 C19 H19 120.7
C20 C19 H19 120.7
N4 C20 C21 119.6(10)
N4 C20 C19 113.3(9)
C21 C20 C19 127.1(10)
C22 C21 C20 120.0(11)
C22 C21 H21 120.0
C20 C21 H21 120.0
C23 C22 C21 120.2(12)
C23 C22 H22 119.9
C21 C22 H22 119.9
C22 C23 C24 119.5(12)
C22 C23 H23 120.2
C24 C23 H23 120.2
N4 C24 C23 120.0(11)
N4 C24 H24 120.0
C23 C24 H24 120.0
C26 C25 C30 120.0
C26 C25 N5 120.2(5)
C30 C25 N5 119.8(5)
C27 C26 C25 120.0
C27 C26 H26 120.0
C25 C26 H26 120.0
C28 C27 C26 120.0
C28 C27 H27 120.0
C26 C27 H27 120.0
C29 C28 C27 120.0
C29 C28 N6 120.8(7)
C27 C28 N6 119.2(7)
C28 C29 C30 120.0
C28 C29 H29 120.0
C30 C29 H29 120.0
C29 C30 C25 120.0
C29 C30 H30 120.0
C25 C30 H30 120.0
N9 C31 C32 120.3(12)
N9 C31 H31 119.8
C32 C31 H31 119.8
C33 C32 C31 120.4(13)
C33 C32 H32 119.8
C31 C32 H32 119.8
C32 C33 C34 120.8(12)
C32 C33 H33 119.6
C34 C33 H33 119.6
C33 C34 C35 116.9(13)
C33 C34 H34 121.5
C35 C34 H34 121.5
N9 C35 C34 121.9(11)
N9 C35 C36 113.3(9)
C34 C35 C36 124.8(11)
N10 C36 C35 119.9(10)
N10 C36 H36 120.1
C35 C36 H36 120.1
C42 C37 C38 117.7(9)
C42 C37 N10 122.4(8)
C38 C37 N10 119.7(8)
C39 C38 C37 122.4(10)
C39 C38 H38 118.8
C37 C38 H38 118.8
C38 C39 C40 120.5(10)
C38 C39 H39 119.8
C40 C39 H39 119.8
C41 C40 C39 116.2(9)
C41 C40 N13 123.6(8)
C39 C40 N13 120.2(9)
C40 C41 C42 121.9(8)
C40 C41 H41 119.1
C42 C41 H41 119.1
C37 C42 C41 121.3(9)
C37 C42 H42 119.4
C41 C42 H42 119.4
C48 C43 C44 118.7(9)
C48 C43 N13 122.5(8)
C44 C43 N13 118.7(8)
C43 C44 C45 120.9(10)
C43 C44 H44 119.6
C45 C44 H44 119.6
C46 C45 C44 118.2(9)
C46 C45 H45 120.9
C44 C45 H45 120.9
C47 C46 C45 120.8(8)
C47 C46 N11 120.7(8)
C45 C46 N11 118.5(8)
C46 C47 C48 119.9(9)
C46 C47 H47 120.0
C48 C47 H47 120.0
C43 C48 C47 121.3(8)
C43 C48 H48 119.4
C47 C48 H48 119.4
N11 C49 C50 118.5(10)
N11 C49 H49 120.8
C50 C49 H49 120.8
C51 C50 N12 124.7(10)
C51 C50 C49 123.3(11)
N12 C50 C49 111.9(10)
C50 C51 C52 116.9(12)
C50 C51 H51 121.5
C52 C51 H51 121.5
C53 C52 C51 120.1(13)
C53 C52 H52 120.0
C51 C52 H52 120.0
C52 C53 C54 119.0(12)
C52 C53 H53 120.5
C54 C53 H53 120.5
N12 C54 C53 121.3(12)
N12 C54 H54 119.4
C53 C54 H54 119.4
C56 C55 C60 120.0
C56 C55 N13 121.0(5)
C60 C55 N13 119.0(5)
C55 C56 C57 120.0
C55 C56 H56 120.0
C57 C56 H56 120.0
C56 C57 C58 120.0
C56 C57 H57 120.0
C58 C57 H57 120.0
C59 C58 C57 120.0
C59 C58 N14 114.2(8)
C57 C58 N14 125.7(8)
C60 C59 C58 120.0
C60 C59 H59 120.0
C58 C59 H59 120.0
C59 C60 C55 120.0
C59 C60 H60 120.0
C55 C60 H60 120.0
N17 C61 C62 120.2(13)
N17 C61 H61 119.9
C62 C61 H61 119.9
C63 C62 C61 119.1(14)
C63 C62 H62 120.4
C61 C62 H62 120.4
C62 C63 C64 120.8(14)
C62 C63 H63 119.6
C64 C63 H63 119.6
C63 C64 C65 120.9(13)
C63 C64 H64 119.5
C65 C64 H64 119.5
N17 C65 C64 121.1(11)
N17 C65 C66 115.2(10)
C64 C65 C66 123.7(11)
N18 C66 C65 116.2(9)
N18 C66 H66 121.9
C65 C66 H66 121.9
C68 C67 C72 117.9(9)
C68 C67 N18 121.0(8)
C72 C67 N18 121.1(8)
C67 C68 C69 120.2(9)
C67 C68 H68 119.9
C69 C68 H68 119.9
C70 C69 C68 121.1(9)
C70 C69 H69 119.4
C68 C69 H69 119.4
C69 C70 C71 118.2(9)
C69 C70 N21 123.2(8)
C71 C70 N21 118.6(8)
C72 C71 C70 120.6(9)
C72 C71 H71 119.7
C70 C71 H71 119.7
C71 C72 C67 121.8(9)
C71 C72 H72 119.1
C67 C72 H72 119.1
C78 C73 C74 116.8(9)
C78 C73 N21 121.9(8)
C74 C73 N21 121.3(8)
C75 C74 C73 120.9(9)
C75 C74 H74 119.5
C73 C74 H74 119.5
C76 C75 C74 120.0(9)
C76 C75 H75 120.0
C74 C75 H75 120.0
C77 C76 C75 118.3(9)
C77 C76 N19 123.1(8)
C75 C76 N19 118.6(8)
C76 C77 C78 121.5(9)
C76 C77 H77 119.2
C78 C77 H77 119.2
C73 C78 C77 122.2(9)
C73 C78 H78 118.9
C77 C78 H78 118.9
N19 C79 C80 119.6(10)
N19 C79 H79 120.2
C80 C79 H79 120.2
N20 C80 C81 121.3(10)
N20 C80 C79 111.6(8)
C81 C80 C79 127.0(11)
C82 C81 C80 121.1(12)
C82 C81 H81 119.4
C80 C81 H81 119.4
C81 C82 C83 118.2(11)
C81 C82 H82 120.9
C83 C82 H82 120.9
C82 C83 C84 120.3(11)
C82 C83 H83 119.8
C84 C83 H83 119.8
N20 C84 C83 120.5(12)
N20 C84 H84 119.7
C83 C84 H84 119.7
C86 C85 C90 120.0
C86 C85 N21 120.1(6)
C90 C85 N21 119.9(6)
C85 C86 C87 120.0
C85 C86 H86 120.0
C87 C86 H86 120.0
C88 C87 C86 120.0
C88 C87 H87 120.0
C86 C87 H87 120.0
C89 C88 C87 120.0
C89 C88 N22 119.8(8)
C87 C88 N22 120.1(8)
C88 C89 C90 120.0
C88 C89 H89 120.0
C90 C89 H89 120.0
C89 C90 C85 120.0
C89 C90 H90 120.0
C85 C90 H90 120.0
O2 S1 O3 117.1(8)
O2 S1 O1 114.3(7)
O3 S1 O1 112.6(6)
O2 S1 C201 104.5(7)
O3 S1 C201 103.7(5)
O1 S1 C201 102.4(6)
F21 C201 F23 108.6(12)
F21 C201 F22 109.8(12)
F23 C201 F22 112.9(11)
F21 C201 S1 109.4(9)
F23 C201 S1 110.2(9)
F22 C201 S1 105.9(9)
O6 S2 O4 112.8(5)
O6 S2 O5 115.4(5)
O4 S2 O5 112.7(4)
O6 S2 C102 106.8(5)
O4 S2 C102 104.5(5)
O5 S2 C102 103.3(5)
F4 C102 F6 108.9(10)
F4 C102 F5 110.9(10)
F6 C102 F5 110.8(10)
F4 C102 S2 108.6(8)
F6 C102 S2 110.3(8)
F5 C102 S2 107.4(8)
O12 S4 O11 103.7(13)
O12 S4 O10 113.3(14)
O11 S4 O10 117.4(13)
O12 S4 C104 105.5(11)
O11 S4 C104 108.1(11)
O10 S4 C104 108.2(12)
F10 C104 F12 111(2)
F10 C104 F11 109.9(19)
F12 C104 F11 106.0(19)
F10 C104 S4 107.7(15)
F12 C104 S4 106.9(15)
F11 C104 S4 115.4(16)
O12' S4' O11' 122.2(19)
O12' S4' O10' 123.3(19)
O11' S4' O10' 114.2(18)
O12' S4' C204 93.8(14)
O11' S4' C204 90.2(13)
O10' S4' C204 91.6(14)
F12' C204 F11' 110(2)
F12' C204 F10' 114(2)
F11' C204 F10' 107(2)
F12' C204 S4' 111.5(19)
F11' C204 S4' 105.3(18)
F10' C204 S4' 108.7(19)
N1S C1S C2S 177(2)
C1S C2S H2S1 109.5
C1S C2S H2S2 109.5
H2S1 C2S H2S2 109.5
C1S C2S H2S3 109.5
H2S1 C2S H2S3 109.5
H2S2 C2S H2S3 109.5
C3S C4S H4S1 109.5
C3S C4S H4S2 109.5
H4S1 C4S H4S2 109.5
C3S C4S H4S3 109.5
H4S1 C4S H4S3 109.5
H4S2 C4S H4S3 109.5
N2S C3S C4S 174(3)
O7 S3 O9 111.2(7)
O7 S3 O8 109.4(7)
O9 S3 O8 104.0(7)

loop_
_geom_bond_atom_site_label_1
_geom_bond_atom_site_label_2
_geom_bond_distance
Fe1 N1 1.971(9)
Fe1 N17 1.972(9)
Fe1 N2 1.977(7)
Fe1 N18 1.978(8)
Fe1 N9 1.989(8)
Fe1 N10 2.006(8)
Fe2 N20 1.970(8)
Fe2 N19 1.980(8)
Fe2 N12 1.980(9)
Fe2 N3 1.984(7)
Fe2 N11 1.994(7)
Fe2 N4 1.997(9)
N1 C1 1.323(14)
N1 C5 1.345(12)
N2 C6 1.287(11)
N2 C7 1.450(11)
N3 C19 1.265(11)
N3 C16 1.430(11)
N4 C24 1.341(13)
N4 C20 1.367(12)
N5 C13 1.401(11)
N5 C25 1.415(8)
N5 C10 1.428(11)
N6 N7 1.179(14)
N6 N7' 1.243(15)
N6 C28 1.439(12)
N7 N8 1.147(14)
N7' N8' 1.128(16)
N9 C31 1.332(13)
N9 C35 1.352(13)
N10 C36 1.265(11)
N10 C37 1.428(11)
N11 C49 1.292(12)
N11 C46 1.454(11)
N12 C54 1.319(13)
N12 C50 1.371(13)
N13 C55 1.402(8)
N13 C40 1.414(11)
N13 C43 1.422(11)
N14 N15' 1.243(10)
N14 N15 1.247(14)
N14 C58 1.423(10)
N16 N15 1.142(14)
N15' N16' 1.141(10)
N17 C65 1.337(13)
N17 C61 1.370(14)
N18 C66 1.303(11)
N18 C67 1.430(11)
N19 C79 1.253(11)
N19 C76 1.434(11)
N20 C84 1.338(14)
N20 C80 1.382(13)
N21 C73 1.415(12)
N21 C70 1.425(12)
N21 C85 1.456(9)
N22 N23 1.248(17)
N22 N23' 1.271(16)
N22 C88 1.473(15)
N24 N23 1.140(17)
N23' N24' 1.146(17)
C1 C2 1.442(18)
C1 H1 0.9500
C2 C3 1.373(18)
C2 H2 0.9500
C3 C4 1.339(16)
C3 H3 0.9500
C4 C5 1.376(14)
C4 H4 0.9500
C5 C6 1.480(13)
C6 H6 0.9500
C7 C8 1.373(11)
C7 C12 1.393(12)
C8 C9 1.388(12)
C8 H8 0.9500
C9 C10 1.390(12)
C9 H9 0.9500
C10 C11 1.373(12)
C11 C12 1.379(13)
C11 H11 0.9500
C12 H12 0.9500
C13 C18 1.382(12)
C13 C14 1.408(12)
C14 C15 1.348(12)
C14 H14 0.9500
C15 C16 1.396(12)
C15 H15 0.9500
C16 C17 1.393(13)
C17 C18 1.389(13)
C17 H17 0.9500
C18 H18 0.9500
C19 C20 1.428(13)
C19 H19 0.9500
C20 C21 1.402(14)
C21 C22 1.360(16)
C21 H21 0.9500
C22 C23 1.357(16)
C22 H22 0.9500
C23 C24 1.415(16)
C23 H23 0.9500
C24 H24 0.9500
C25 C26 1.3900
C25 C30 1.3900
C26 C27 1.3900
C26 H26 0.9500
C27 C28 1.3900
C27 H27 0.9500
C28 C29 1.3900
C29 C30 1.3900
C29 H29 0.9500
C30 H30 0.9500
C31 C32 1.407(16)
C31 H31 0.9500
C32 C33 1.324(18)
C32 H32 0.9500
C33 C34 1.391(18)
C33 H33 0.9500
C34 C35 1.403(15)
C34 H34 0.9500
C35 C36 1.438(14)
C36 H36 0.9500
C37 C42 1.308(12)
C37 C38 1.385(14)
C38 C39 1.346(15)
C38 H38 0.9500
C39 C40 1.384(14)
C39 H39 0.9500
C40 C41 1.369(12)
C41 C42 1.389(13)
C41 H41 0.9500
C42 H42 0.9500
C43 C48 1.357(13)
C43 C44 1.380(14)
C44 C45 1.422(14)
C44 H44 0.9500
C45 C46 1.368(13)
C45 H45 0.9500
C46 C47 1.367(12)
C47 C48 1.391(13)
C47 H47 0.9500
C48 H48 0.9500
C49 C50 1.456(14)
C49 H49 0.9500
C50 C51 1.351(15)
C51 C52 1.407(16)
C51 H51 0.9500
C52 C53 1.365(18)
C52 H52 0.9500
C53 C54 1.424(17)
C53 H53 0.9500
C54 H54 0.9500
C55 C56 1.3900
C55 C60 1.3900
C56 C57 1.3900
C56 H56 0.9500
C57 C58 1.3900
C57 H57 0.9500
C58 C59 1.3900
C59 C60 1.3900
C59 H59 0.9500
C60 H60 0.9500
C61 C62 1.446(18)
C61 H61 0.9500
C62 C63 1.317(19)
C62 H62 0.9500
C63 C64 1.320(18)
C63 H63 0.9500
C64 C65 1.407(15)
C64 H64 0.9500
C65 C66 1.429(14)
C66 H66 0.9500
C67 C68 1.384(12)
C67 C72 1.392(12)
C68 C69 1.399(13)
C68 H68 0.9500
C69 C70 1.370(12)
C69 H69 0.9500
C70 C71 1.402(13)
C71 C72 1.356(13)
C71 H71 0.9500
C72 H72 0.9500
C73 C78 1.349(13)
C73 C74 1.400(13)
C74 C75 1.395(13)
C74 H74 0.9500
C75 C76 1.384(13)
C75 H75 0.9500
C76 C77 1.345(13)
C77 C78 1.383(13)
C77 H77 0.9500
C78 H78 0.9500
C79 C80 1.445(14)
C79 H79 0.9500
C80 C81 1.391(14)
C81 C82 1.331(16)
C81 H81 0.9500
C82 C83 1.398(18)
C82 H82 0.9500
C83 C84 1.411(16)
C83 H83 0.9500
C84 H84 0.9500
C85 C86 1.3900
C85 C90 1.3900
C86 C87 1.3900
C86 H86 0.9500
C87 C88 1.3900
C87 H87 0.9500
C88 C89 1.3900
C89 C90 1.3900
C89 H89 0.9500
C90 H90 0.9500
S1 O2 1.404(10)
S1 O3 1.423(8)
S1 O1 1.438(9)
S1 C201 1.932(12)
C201 F21 1.284(12)
C201 F23 1.298(12)
C201 F22 1.301(12)
S2 O6 1.410(7)
S2 O4 1.443(8)
S2 O5 1.455(7)
S2 C102 1.882(11)
C102 F4 1.310(11)
C102 F6 1.313(12)
C102 F5 1.324(11)
S4 O12 1.428(18)
S4 O11 1.446(18)
S4 O10 1.446(18)
S4 C104 1.939(19)
C104 F10 1.310(18)
C104 F12 1.315(18)
C104 F11 1.324(18)
S4' O12' 1.41(2)
S4' O11' 1.46(2)
S4' O10' 1.46(2)
S4' C204 2.15(2)
C204 F12' 1.294(18)
C204 F11' 1.310(19)
C204 F10' 1.331(19)
N1S C1S 1.27(2)
C1S C2S 1.46(3)
C2S H2S1 0.9800
C2S H2S2 0.9800
C2S H2S3 0.9800
N2S C3S 1.19(3)
C4S C3S 1.34(2)
C4S H4S1 0.9800
C4S H4S2 0.9800
C4S H4S3 0.9800
S3 O7 1.396(11)
S3 O9 1.409(10)
S3 O8 1.459(12)

loop_
_geom_torsion_atom_site_label_1
_geom_torsion_atom_site_label_2
_geom_torsion_atom_site_label_3
_geom_torsion_atom_site_label_4
_geom_torsion
N15' N14 N15 N16 -47(6)
C58 N14 N15 N16 -154(6)
N15 N14 N15' N16' 126(19)
C58 N14 N15' N16' -142(16)
N23' N22 N23 N24 8(13)
C88 N22 N23 N24 -145(11)
C5 N1 C1 C2 -1(2)
Fe1 N1 C1 C2 178.8(12)
N1 C1 C2 C3 2(3)
C1 C2 C3 C4 -2(3)
C2 C3 C4 C5 2(2)
C1 N1 C5 C4 1.3(17)
Fe1 N1 C5 C4 -178.9(9)
C1 N1 C5 C6 179.0(10)
Fe1 N1 C5 C6 -1.2(11)
C3 C4 C5 N1 -2(2)
C3 C4 C5 C6 -179.1(13)
C7 N2 C6 C5 -178.7(7)
Fe1 N2 C6 C5 3.9(10)
N1 C5 C6 N2 -1.8(12)
C4 C5 C6 N2 175.9(10)
C6 N2 C7 C8 112.6(9)
Fe1 N2 C7 C8 -70.3(10)
C6 N2 C7 C12 -61.1(11)
Fe1 N2 C7 C12 116.0(8)
C12 C7 C8 C9 -3.9(13)
N2 C7 C8 C9 -177.8(8)
C7 C8 C9 C10 1.8(13)
C8 C9 C10 C11 2.5(13)
C8 C9 C10 N5 -178.0(8)
C13 N5 C10 C11 -46.8(12)
C25 N5 C10 C11 125.4(9)
C13 N5 C10 C9 133.6(8)
C25 N5 C10 C9 -54.2(11)
C9 C10 C11 C12 -4.5(15)
N5 C10 C11 C12 175.9(9)
C10 C11 C12 C7 2.4(16)
C8 C7 C12 C11 1.9(14)
N2 C7 C12 C11 175.8(9)
C25 N5 C13 C18 139.7(8)
C10 N5 C13 C18 -47.9(11)
C25 N5 C13 C14 -40.6(11)
C10 N5 C13 C14 131.8(8)
C18 C13 C14 C15 0.3(12)
N5 C13 C14 C15 -179.4(7)
C13 C14 C15 C16 0.2(12)
C14 C15 C16 C17 -1.5(12)
C14 C15 C16 N3 -177.3(7)
C19 N3 C16 C17 -64.9(10)
Fe2 N3 C16 C17 113.6(8)
C19 N3 C16 C15 111.0(9)
Fe2 N3 C16 C15 -70.6(9)
C15 C16 C17 C18 2.2(13)
N3 C16 C17 C18 178.1(8)
N5 C13 C18 C17 -179.9(8)
C14 C13 C18 C17 0.5(13)
C16 C17 C18 C13 -1.7(14)
C16 N3 C19 C20 176.9(8)
Fe2 N3 C19 C20 -1.8(11)
C24 N4 C20 C21 1.5(15)
Fe2 N4 C20 C21 -179.3(8)
C24 N4 C20 C19 -179.7(9)
Fe2 N4 C20 C19 -0.5(10)
N3 C19 C20 N4 1.5(13)
N3 C19 C20 C21 -179.8(10)
N4 C20 C21 C22 -2.8(16)
C19 C20 C21 C22 178.6(11)
C20 C21 C22 C23 -0.3(19)
C21 C22 C23 C24 5(2)
C20 N4 C24 C23 2.8(16)
Fe2 N4 C24 C23 -176.4(9)
C22 C23 C24 N4 -5.9(19)
C13 N5 C25 C26 148.2(6)
C10 N5 C25 C26 -23.8(9)
C13 N5 C25 C30 -31.8(9)
C10 N5 C25 C30 156.2(6)
C30 C25 C26 C27 0.0
N5 C25 C26 C27 180.0(6)
C25 C26 C27 C28 0.0
C26 C27 C28 C29 0.0
C26 C27 C28 N6 178.5(8)
N7 N6 C28 C29 166.6(12)
N7' N6 C28 C29 -4.3(19)
N7 N6 C28 C27 -11.9(16)
N7' N6 C28 C27 177.1(15)
C27 C28 C29 C30 0.0
N6 C28 C29 C30 -178.5(8)
C28 C29 C30 C25 0.0
C26 C25 C30 C29 0.0
N5 C25 C30 C29 -180.0(6)
C35 N9 C31 C32 -2.5(16)
Fe1 N9 C31 C32 171.7(9)
N9 C31 C32 C33 0.2(19)
C31 C32 C33 C34 3(2)
C32 C33 C34 C35 -3.1(19)
C31 N9 C35 C34 2.0(15)
Fe1 N9 C35 C34 -173.0(8)
C31 N9 C35 C36 -178.7(9)
Fe1 N9 C35 C36 6.3(10)
C33 C34 C35 N9 0.8(16)
C33 C34 C35 C36 -178.4(10)
C37 N10 C36 C35 -178.7(8)
Fe1 N10 C36 C35 -4.7(11)
N9 C35 C36 N10 -1.0(13)
C34 C35 C36 N10 178.2(10)
C36 N10 C37 C42 88.7(11)
Fe1 N10 C37 C42 -84.0(11)
C36 N10 C37 C38 -88.1(12)
Fe1 N10 C37 C38 99.2(11)
C42 C37 C38 C39 0(2)
N10 C37 C38 C39 177.1(13)
C37 C38 C39 C40 1(2)
C38 C39 C40 C41 -2.0(19)
C38 C39 C40 N13 176.9(13)
C55 N13 C40 C41 -43.2(13)
C43 N13 C40 C41 143.2(10)
C55 N13 C40 C39 137.9(11)
C43 N13 C40 C39 -35.7(15)
C39 C40 C41 C42 1.5(15)
N13 C40 C41 C42 -177.5(9)
C38 C37 C42 C41 -0.7(15)
N10 C37 C42 C41 -177.6(9)
C40 C41 C42 C37 -0.1(15)
C55 N13 C43 C48 -37.2(13)
C40 N13 C43 C48 136.5(10)
C55 N13 C43 C44 143.7(10)
C40 N13 C43 C44 -42.7(14)
C48 C43 C44 C45 -2.5(17)
N13 C43 C44 C45 176.8(10)
C43 C44 C45 C46 2.2(18)
C44 C45 C46 C47 1.0(17)
C44 C45 C46 N11 179.5(10)
C49 N11 C46 C47 106.3(11)
Fe2 N11 C46 C47 -73.8(10)
C49 N11 C46 C45 -72.2(12)
Fe2 N11 C46 C45 107.6(10)
C45 C46 C47 C48 -3.7(15)
N11 C46 C47 C48 177.7(9)
C44 C43 C48 C47 -0.3(15)
N13 C43 C48 C47 -179.5(9)
C46 C47 C48 C43 3.5(15)
C46 N11 C49 C50 177.2(8)
Fe2 N11 C49 C50 -2.6(10)
C54 N12 C50 C51 0.4(15)
Fe2 N12 C50 C51 175.8(8)
C54 N12 C50 C49 -175.4(9)
Fe2 N12 C50 C49 0.0(10)
N11 C49 C50 C51 -174.1(9)
N11 C49 C50 N12 1.8(12)
N12 C50 C51 C52 -1.2(16)
C49 C50 C51 C52 174.1(11)
C50 C51 C52 C53 1(2)
C51 C52 C53 C54 1(2)
C50 N12 C54 C53 1.0(17)
Fe2 N12 C54 C53 -173.7(10)
C52 C53 C54 N12 -2(2)
C40 N13 C55 C56 127.6(8)
C43 N13 C55 C56 -58.7(10)
C40 N13 C55 C60 -54.7(10)
C43 N13 C55 C60 119.1(8)
C60 C55 C56 C57 0.0
N13 C55 C56 C57 177.7(7)
C55 C56 C57 C58 0.0
C56 C57 C58 C59 0.0
C56 C57 C58 N14 -176.0(10)
N15' N14 C58 C59 129(3)
N15 N14 C58 C59 172.8(13)
N15' N14 C58 C57 -55(3)
N15 N14 C58 C57 -11.1(18)
C57 C58 C59 C60 0.0
N14 C58 C59 C60 176.4(8)
C58 C59 C60 C55 0.0
C56 C55 C60 C59 0.0
N13 C55 C60 C59 -177.7(7)
C65 N17 C61 C62 -1.4(15)
Fe1 N17 C61 C62 177.3(8)
N17 C61 C62 C63 -1.5(19)
C61 C62 C63 C64 5(2)
C62 C63 C64 C65 -5(2)
C61 N17 C65 C64 1.1(14)
Fe1 N17 C65 C64 -177.8(8)
C61 N17 C65 C66 -176.4(9)
Fe1 N17 C65 C66 4.7(11)
C63 C64 C65 N17 2.3(17)
C63 C64 C65 C66 179.6(11)
C67 N18 C66 C65 178.7(7)
Fe1 N18 C66 C65 -3.7(10)
N17 C65 C66 N18 -0.7(12)
C64 C65 C66 N18 -178.1(9)
C66 N18 C67 C68 105.7(10)
Fe1 N18 C67 C68 -71.5(10)
C66 N18 C67 C72 -74.6(10)
Fe1 N18 C67 C72 108.2(9)
C72 C67 C68 C69 -1.1(13)
N18 C67 C68 C69 178.6(8)
C67 C68 C69 C70 1.6(14)
C68 C69 C70 C71 0.8(13)
C68 C69 C70 N21 179.8(8)
C73 N21 C70 C69 134.2(9)
C85 N21 C70 C69 -38.9(12)
C73 N21 C70 C71 -46.8(11)
C85 N21 C70 C71 140.2(8)
C69 C70 C71 C72 -3.7(13)
N21 C70 C71 C72 177.2(9)
C70 C71 C72 C67 4.3(15)
C68 C67 C72 C71 -1.8(14)
N18 C67 C72 C71 178.4(9)
C70 N21 C73 C78 -44.3(13)
C85 N21 C73 C78 128.9(10)
C70 N21 C73 C74 136.4(9)
C85 N21 C73 C74 -50.3(12)
C78 C73 C74 C75 3.6(14)
N21 C73 C74 C75 -177.1(9)
C73 C74 C75 C76 -2.9(15)
C74 C75 C76 C77 2.9(15)
C74 C75 C76 N19 -176.5(9)
C79 N19 C76 C77 -70.7(13)
Fe2 N19 C76 C77 105.8(10)
C79 N19 C76 C75 108.6(10)
Fe2 N19 C76 C75 -74.8(11)
C75 C76 C77 C78 -3.8(16)
N19 C76 C77 C78 175.6(10)
C74 C73 C78 C77 -4.5(15)
N21 C73 C78 C77 176.3(10)
C76 C77 C78 C73 4.8(18)
C76 N19 C79 C80 176.9(8)
Fe2 N19 C79 C80 -0.2(11)
C84 N20 C80 C81 1.2(15)
Fe2 N20 C80 C81 178.0(8)
C84 N20 C80 C79 -176.1(9)
Fe2 N20 C80 C79 0.7(10)
N19 C79 C80 N20 -0.3(13)
N19 C79 C80 C81 -177.4(10)
N20 C80 C81 C82 1.8(18)
C79 C80 C81 C82 178.7(12)
C80 C81 C82 C83 -2(2)
C81 C82 C83 C84 0(2)
C80 N20 C84 C83 -3.6(17)
Fe2 N20 C84 C83 -179.8(9)
C82 C83 C84 N20 3(2)
C73 N21 C85 C86 159.2(7)
C70 N21 C85 C86 -27.7(11)
C73 N21 C85 C90 -21.3(10)
C70 N21 C85 C90 151.9(7)
C90 C85 C86 C87 0.0
N21 C85 C86 C87 179.5(8)
C85 C86 C87 C88 0.0
C86 C87 C88 C89 0.0
C86 C87 C88 N22 179.1(10)
N23 N22 C88 C89 2(3)
N23' N22 C88 C89 -151.0(16)
N23 N22 C88 C87 -177(2)
N23' N22 C88 C87 30(2)
C87 C88 C89 C90 0.0
N22 C88 C89 C90 -179.1(10)
C88 C89 C90 C85 0.0
C86 C85 C90 C89 0.0
N21 C85 C90 C89 -179.5(8)
O6 S2 C102 F4 -179.2(7)
O4 S2 C102 F4 -59.4(9)
O5 S2 C102 F4 58.7(9)
O6 S2 C102 F6 61.6(9)
O4 S2 C102 F6 -178.6(8)
O5 S2 C102 F6 -60.5(9)
O6 S2 C102 F5 -59.2(9)
O4 S2 C102 F5 60.6(9)
O5 S2 C102 F5 178.7(8)

loop_
_platon_squeeze_void_nr
_platon_squeeze_void_average_x
_platon_squeeze_void_average_y
_platon_squeeze_void_average_z
_platon_squeeze_void_volume
_platon_squeeze_void_count_electrons
_platon_squeeze_void_content
1 -0.051 0.050 0.383 3893 979 ' '
